data_9004897
loop_
_publ_author_name
'Locock, A. J.'
'Burns, P. C.'
'Flynn, M.'

_publ_section_title
;
 Divalent transition metals and magnesium in structures
 that contain the autunite-type sheet
 Sample: CoUAs8
;
_journal_name_full 'The Canadian Mineralogist'
_journal_page_first 1699
_journal_page_last 1718
_journal_paper_doi 10.2113/gscanmin.42.6.1699
_journal_volume 42
_journal_year 2004
_chemical_formula_sum 'As2 Co H16 O20 U2'
_chemical_name_mineral Metakirchheimerite
_space_group_IT_number 2
_symmetry_space_group_name_Hall '-P 1'
_symmetry_space_group_name_H-M 'P -1'
_cell_angle_alpha 75.525
_cell_angle_beta 84.052
_cell_angle_gamma 81.661
_cell_formula_units_Z 2
_cell_length_a 7.1955
_cell_length_b 9.7715
_cell_length_c 13.2319
_cell_volume 889.083
_database_code_amcsd 0005993
_exptl_crystal_density_diffrn 3.814
_cod_original_formula_sum 'Co U2 As2 O20 H16'
_cod_database_code 9004897

loop_
_space_group_symop_operation_xyz
x,y,z
-x,-y,-z

loop_
_atom_site_label
_atom_site_fract_x
_atom_site_fract_y
_atom_site_fract_z
_atom_site_U_iso_or_equiv
_atom_site_type_symbol
_atom_site_attached_hydrogens
Co 0.32780 0.36160 0.26160 0.01900 Co 0
U1 0.23510 0.69330 0.40060 0.01100 U 0
U2 0.22660 0.20220 -0.09120 0.01200 U 0
As1 0.25220 0.87150 0.11990 0.01200 As 0
As2 0.24570 0.37860 -0.37230 0.01200 As 0
O1 0.26150 0.04600 0.06660 0.02000 O 0
O2 0.19540 0.83640 0.46250 0.02000 O 0
O3 0.18580 0.34200 -0.02510 0.02100 O 0
O4 0.08870 0.81110 0.06620 0.02000 O 0
O5 0.46000 0.77450 0.10120 0.02300 O 0
O6 0.45380 0.27960 -0.38580 0.02100 O 0
O7 0.08110 0.31610 -0.42410 0.02000 O 0
O8 0.26160 0.54950 -0.43610 0.02000 O 0
O9 0.19530 0.85560 0.24800 0.02100 O 0
O10 0.27410 0.54610 0.33780 0.02300 O 0
O11 0.26790 0.06320 -0.15850 0.02600 O 0
O12 0.18600 0.37280 -0.24510 0.02000 O 0
Wat1 0.41130 0.18130 0.19840 0.03000 O 2
Wat2 0.56480 0.28900 0.34080 0.03400 O 2
Wat3 0.17770 0.23760 0.38300 0.03700 O 2
Wat4 0.08920 0.42970 0.18240 0.04000 O 2
Wat5 0.48050 0.47780 0.14020 0.04200 O 2
Wat6 0.96420 0.09820 0.29500 0.03700 O 2
Wat7 0.77740 0.27780 0.11890 0.05000 O 2
Wat8 0.36090 0.00560 0.59070 0.05800 O 2

loop_
_cod_changelog_entry_id
_cod_changelog_entry_author
_cod_changelog_entry_date
_cod_changelog_entry_text
1
;cod-tools version 3.8.0
Id: cif_guess_AMCSD_atom_types 9574 2023-05-10 09:00:05Z saulius
;
2023-05-10T18:49:41+03:00
;Derived atom types and hydrogen counts
from atom names that follow the AMCSD naming convention
(Wat == water, O-H == hydroxyl).
;

loop_
_cod_related_entry_id
_cod_related_entry_database
_cod_related_entry_code
1 AMCSD 0005993
